data_7719868
loop_
_publ_author_name
'Yadav, Archana'
'Dewan, Sayari'
'Chaudhary, Kajal'
'Butcher, Ray J.'
'Singh, Ritika Gautam'
'Angamuthu, Raja'

_publ_section_title
;
 Hemiparetic koneramine NNP ligand comprising strategic hard and soft
 donors: transition metal complexes, CS<sub>2</sub> activation and
 therapeutic potential.
;
_journal_issue 47
_journal_name_full 'Dalton transactions (Cambridge, England : 2003)'
_journal_page_first 17471
_journal_page_last 17478
_journal_paper_doi 10.1039/d5dt02106e
_journal_volume 54
_journal_year 2025
_chemical_formula_moiety 'C33 H30 Cl2 N3 Ni P, C2 H3 N'
_chemical_formula_sum 'C35 H33 Cl2 N4 Ni P'
_chemical_formula_weight 670.251
_chemical_name_systematic '26 maya'
_space_group_crystal_system triclinic
_space_group_IT_number 2
_space_group_name_Hall '-P 1'
_space_group_name_H-M_alt 'P -1'
_symmetry_Int_Tables_number 2
_atom_sites_solution_primary iterative
_audit_creation_date 2023-09-07
_audit_creation_method
;
Olex2 1.5
(compiled 2023.03.06 svn.rbb2c1857 for OlexSys, GUI svn.r6748)
;
_audit_update_record
;
2025-07-14 deposited with the CCDC.	2025-11-10 downloaded from the CCDC.
;
_cell_angle_alpha 77.395(5)
_cell_angle_beta 88.124(5)
_cell_angle_gamma 66.360(6)
_cell_formula_units_Z 2
_cell_length_a 9.3630(19)
_cell_length_b 11.082(2)
_cell_length_c 17.163(3)
_cell_measurement_reflns_used 9962
_cell_measurement_temperature 273.15
_cell_measurement_theta_max 28.37
_cell_measurement_theta_min 2.38
_cell_volume 1589.1(5)
_computing_cell_refinement 'SAINT V8.38A (Bruker, 2018)'
_computing_data_reduction 'SAINT V8.38A (Bruker, 2018)'
_computing_molecular_graphics 'Olex2 1.5 (Dolomanov et al., 2009)'
_computing_publication_material 'Olex2 1.5 (Dolomanov et al., 2009)'
_computing_structure_refinement 'olex2.refine 1.5 (Bourhis et al., 2015)'
_computing_structure_solution 'olex2.solve 1.5 (Bourhis et al., 2015)'
_diffrn_ambient_temperature 273.15
_diffrn_measured_fraction_theta_full 0.9939
_diffrn_measured_fraction_theta_max 0.9852
_diffrn_measurement_device_type 'Bruker APEX-II CCD'
_diffrn_measurement_method '\f and \w scans'
_diffrn_radiation_type 'Mo K\a'
_diffrn_radiation_wavelength 0.71073
_diffrn_reflns_av_R_equivalents 0.0624
_diffrn_reflns_av_unetI/netI 0.0663
_diffrn_reflns_Laue_measured_fraction_full 0.9939
_diffrn_reflns_Laue_measured_fraction_max 0.9852
_diffrn_reflns_limit_h_max 12
_diffrn_reflns_limit_h_min -12
_diffrn_reflns_limit_k_max 14
_diffrn_reflns_limit_k_min -14
_diffrn_reflns_limit_l_max 22
_diffrn_reflns_limit_l_min -22
_diffrn_reflns_number 23988
_diffrn_reflns_point_group_measured_fraction_full 0.9939
_diffrn_reflns_point_group_measured_fraction_max 0.9852
_diffrn_reflns_theta_full 25.2417
_diffrn_reflns_theta_max 28.40
_diffrn_reflns_theta_min 2.61
_diffrn_source_current 1.0
_diffrn_source_power 0.05
_diffrn_source_voltage 50.0
_diffrn_standards_number 0
_exptl_absorpt_coefficient_mu 0.860
_exptl_absorpt_correction_T_max 0.7457
_exptl_absorpt_correction_T_min 0.6738
_exptl_absorpt_correction_type none
_exptl_absorpt_process_details
;
SADABS-2016/2 (Bruker,2016/2) was used for absorption correction.
wR2(int) was 0.1474 before and 0.0765 after correction.
The Ratio of minimum to maximum transmission is 0.9036.
The \l/2 correction factor is Not present.
;
_exptl_crystal_colour 'metallic greenish green'
_exptl_crystal_colour_lustre metallic
_exptl_crystal_colour_modifier greenish
_exptl_crystal_colour_primary green
_exptl_crystal_density_diffrn 1.401
_exptl_crystal_description needle
_exptl_crystal_F_000 697.862
_exptl_crystal_preparation 'slow diffusion'
_exptl_crystal_recrystallization_method 'SLOW DIFFUSION'
_exptl_crystal_size_max 0.26
_exptl_crystal_size_mid 0.25
_exptl_crystal_size_min 0.21
_refine_diff_density_max 1.4698
_refine_diff_density_min -0.7308
_refine_diff_density_rms 0.1606
_refine_ls_d_res_high 0.7472
_refine_ls_d_res_low 7.8169
_refine_ls_goodness_of_fit_ref 1.0825
_refine_ls_hydrogen_treatment refall
_refine_ls_matrix_type full
_refine_ls_number_constraints 0
_refine_ls_number_parameters 520
_refine_ls_number_reflns 7863
_refine_ls_number_restraints 0
_refine_ls_restrained_S_all 1.0825
_refine_ls_R_factor_all 0.0721
_refine_ls_R_factor_gt 0.0546
_refine_ls_shift/su_max 0.0010
_refine_ls_shift/su_mean 0.0000
_refine_ls_structure_factor_coef Fsqd
_refine_ls_weighting_details 'w=1/[\s^2^(Fo^2^)+(0.0000P)^2^+4.9621P] where P=(Fo^2^+2Fc^2^)/3'
_refine_ls_weighting_scheme calc
_refine_ls_wR_factor_gt 0.1104
_refine_ls_wR_factor_ref 0.1211
_reflns_Friedel_coverage 0.0
_reflns_limit_h_max 12
_reflns_limit_h_min -12
_reflns_limit_k_max 14
_reflns_limit_k_min -14
_reflns_limit_l_max 22
_reflns_limit_l_min 0
_reflns_number_gt 6441
_reflns_number_total 7863
_reflns_threshold_expression I>=2u(I)
_cod_data_source_file d5dt02106e2.cif
_cod_data_source_block 26maya_0m
_cod_depositor_comments 'Adding full bibliography for 7719863--7719876.cif.'
_cod_database_code 7719868
_olex2_refinement_description
;
;
_olex2_submission_special_instructions 'No special instructions were received'

loop_
_space_group_symop_id
_space_group_symop_operation_xyz
1 x,y,z
2 -x,-y,-z

loop_
_atom_site_label
_atom_site_type_symbol
_atom_site_fract_x
_atom_site_fract_y
_atom_site_fract_z
_atom_site_U_iso_or_equiv
_atom_site_adp_type
_atom_site_occupancy
_atom_site_refinement_flags_posn
Ni1 Ni 0.49682(4) 0.69808(4) 0.28527(2) 0.01059(10) Uani 1.000000 .
Cl2 Cl 0.32758(9) 0.62778(8) 0.36126(4) 0.01644(16) Uani 1.000000 .
Cl1 Cl 0.30330(9) 0.91236(8) 0.22979(4) 0.01632(16) Uani 1.000000 .
P3 P 0.50546(9) 0.61712(8) 0.17033(4) 0.01113(16) Uani 1.000000 .
N1 N 0.6708(3) 0.7686(3) 0.28535(15) 0.0128(5) Uani 1.000000 .
N2 N 0.6879(3) 0.5188(3) 0.34445(14) 0.0108(5) Uani 1.000000 .
N4 N 0.9439(3) 0.4465(3) 0.39789(15) 0.0142(5) Uani 1.000000 .
C5 C 0.8160(3) 0.6759(3) 0.31050(16) 0.0116(6) Uani 1.000000 .
C6 C 0.8397(3) 0.5283(3) 0.32690(17) 0.0112(6) Uani 1.000000 .
C28 C 0.5253(4) 0.7250(3) 0.07722(17) 0.0124(6) Uani 1.000000 .
N5 N 0.8361(4) 0.0565(3) 0.43042(18) 0.0271(7) Uani 1.000000 .
C22 C 0.3345(4) 0.5872(3) 0.14931(17) 0.0137(6) Uani 1.000000 .
C13 C 0.6727(3) 0.4568(3) 0.17264(17) 0.0122(6) Uani 1.000000 .
C1 C 0.6463(4) 0.9010(3) 0.26945(19) 0.0173(6) Uani 1.000000 .
C4 C 0.9407(4) 0.7102(3) 0.31825(18) 0.0152(6) Uani 1.000000 .
C8 C 0.7419(4) 0.3676(3) 0.24629(17) 0.0135(6) Uani 1.000000 .
C3 C 0.9154(4) 0.8454(4) 0.30046(19) 0.0190(7) Uani 1.000000 .
C9 C 0.8734(4) 0.2494(3) 0.24545(19) 0.0172(6) Uani 1.000000 .
C7 C 0.6824(4) 0.3941(3) 0.32674(18) 0.0131(6) Uani 1.000000 .
C14 C 0.6832(4) 0.5091(3) 0.43322(17) 0.0136(6) Uani 1.000000 .
C33 C 0.6469(4) 0.7673(3) 0.07471(19) 0.0163(6) Uani 1.000000 .
C23 C 0.3459(4) 0.4704(3) 0.12663(18) 0.0167(6) Uani 1.000000 .
C29 C 0.4267(4) 0.7637(3) 0.00898(19) 0.0178(6) Uani 1.000000 .
C27 C 0.1870(4) 0.6891(4) 0.15317(19) 0.0181(7) Uani 1.000000 .
C15 C 0.8520(4) 0.4228(3) 0.46607(18) 0.0148(6) Uani 1.000000 .
C26 C 0.0543(4) 0.6750(4) 0.1324(2) 0.0209(7) Uani 1.000000 .
C16 C 1.0997(4) 0.3609(3) 0.39519(18) 0.0142(6) Uani 1.000000 .
C25 C 0.0647(4) 0.5583(4) 0.11006(19) 0.0206(7) Uani 1.000000 .
C12 C 0.7369(4) 0.4243(3) 0.10141(18) 0.0164(6) Uani 1.000000 .
C32 C 0.6746(4) 0.8432(3) 0.0048(2) 0.0208(7) Uani 1.000000 .
C31 C 0.5771(4) 0.8807(3) -0.0634(2) 0.0225(7) Uani 1.000000 .
C17 C 1.1839(4) 0.2743(3) 0.46645(19) 0.0177(6) Uani 1.000000 .
C24 C 0.2108(4) 0.4552(4) 0.10782(19) 0.0205(7) Uani 1.000000 .
C34 C 0.8116(4) 0.0511(3) 0.4961(2) 0.0214(7) Uani 1.000000 .
C30 C 0.4531(4) 0.8425(4) -0.06086(19) 0.0218(7) Uani 1.000000 .
C2 C 0.7648(4) 0.9423(4) 0.2767(2) 0.0212(7) Uani 1.000000 .
C18 C 1.3408(4) 0.1910(4) 0.4658(2) 0.0209(7) Uani 1.000000 .
C20 C 1.3355(4) 0.2751(4) 0.3255(2) 0.0223(7) Uani 1.000000 .
C10 C 0.9364(4) 0.2172(3) 0.1745(2) 0.0213(7) Uani 1.000000 .
C21 C 1.1797(4) 0.3600(3) 0.32476(19) 0.0180(7) Uani 1.000000 .
C19 C 1.4189(4) 0.1897(4) 0.3961(2) 0.0229(7) Uani 1.000000 .
C11 C 0.8674(4) 0.3057(4) 0.1021(2) 0.0206(7) Uani 1.000000 .
C35 C 0.7772(6) 0.0471(5) 0.5800(2) 0.0319(9) Uani 1.000000 .
H H 0.343(5) 0.728(4) 0.010(2) 0.025(10) Uiso 1.000000 .
Ha H 0.392(5) 0.865(4) -0.108(3) 0.038(12) Uiso 1.000000 .
Hb H 0.597(5) 0.933(4) -0.114(2) 0.031(11) Uiso 1.000000 .
Hc H 0.760(5) 0.871(4) 0.000(3) 0.037(12) Uiso 1.000000 .
Hd H 0.712(5) 0.743(4) 0.124(2) 0.025(10) Uiso 1.000000 .
He H 0.174(4) 0.770(4) 0.169(2) 0.023(10) Uiso 1.000000 .
Hf H -0.044(4) 0.742(4) 0.136(2) 0.015(9) Uiso 1.000000 .
Hg H -0.026(5) 0.542(4) 0.097(2) 0.025(10) Uiso 1.000000 .
Hh H 0.216(4) 0.376(4) 0.090(2) 0.019(10) Uiso 1.000000 .
Hi H 0.443(4) 0.397(4) 0.125(2) 0.016(9) Uiso 1.000000 .
Hj H 0.686(4) 0.486(3) 0.053(2) 0.008(8) Uiso 1.000000 .
Hk H 0.908(4) 0.285(4) 0.051(2) 0.015(9) Uiso 1.000000 .
Hl H 1.031(5) 0.132(4) 0.177(2) 0.031(11) Uiso 1.000000 .
Hm H 0.922(5) 0.185(4) 0.296(2) 0.026(10) Uiso 1.000000 .
Hn H 1.128(4) 0.422(4) 0.275(2) 0.024(10) Uiso 1.000000 .
Ho H 1.386(4) 0.278(4) 0.275(2) 0.021(10) Uiso 1.000000 .
Hp H 1.530(5) 0.124(4) 0.397(2) 0.029(11) Uiso 1.000000 .
Hq H 1.389(5) 0.139(4) 0.516(2) 0.027(11) Uiso 1.000000 .
Hr H 1.132(4) 0.275(4) 0.515(2) 0.020(10) Uiso 1.000000 .
Hs H 0.541(5) 0.967(4) 0.252(2) 0.032(11) Uiso 1.000000 .
Ht H 0.746(5) 1.028(4) 0.266(2) 0.027(11) Uiso 1.000000 .
Hu H 0.997(5) 0.872(4) 0.306(2) 0.027(11) Uiso 1.000000 .
Hv H 1.043(5) 0.645(4) 0.337(2) 0.027(11) Uiso 1.000000 .
Hw H 0.878(4) 0.493(3) 0.2786(19) 0.004(8) Uiso 1.000000 .
Hx H 0.748(5) 0.315(4) 0.367(2) 0.030(11) Uiso 1.000000 .
Hy H 0.578(5) 0.403(4) 0.331(2) 0.021(10) Uiso 1.000000 .
Hz H 0.649(4) 0.603(4) 0.442(2) 0.016(9) Uiso 1.000000 .
H1 H 0.608(4) 0.467(3) 0.456(2) 0.011(8) Uiso 1.000000 .
H2 H 0.872(4) 0.326(3) 0.485(2) 0.009(8) Uiso 1.000000 .
H3 H 0.878(4) 0.450(4) 0.515(2) 0.015(9) Uiso 1.000000 .
H35a H 0.680(9) 0.040(7) 0.593(4) 0.12(3) Uiso 1.000000 .
H35b H 0.843(8) -0.025(7) 0.614(4) 0.10(2) Uiso 1.000000 .
H35c H 0.772(7) 0.128(6) 0.597(3) 0.075(19) Uiso 1.000000 .

loop_
_atom_site_aniso_label
_atom_site_aniso_U_11
_atom_site_aniso_U_22
_atom_site_aniso_U_33
_atom_site_aniso_U_12
_atom_site_aniso_U_13
_atom_site_aniso_U_23
Ni1 0.00908(19) 0.01319(19) 0.00940(18) -0.00500(15) 0.00017(13) -0.00128(14)
Cl2 0.0118(3) 0.0224(4) 0.0151(3) -0.0089(3) 0.0020(3) -0.0004(3)
Cl1 0.0128(4) 0.0142(3) 0.0182(4) -0.0031(3) -0.0001(3) -0.0006(3)
P3 0.0101(4) 0.0133(4) 0.0090(3) -0.0044(3) -0.0007(3) -0.0009(3)
N1 0.0123(13) 0.0146(13) 0.0124(12) -0.0071(10) -0.0000(9) -0.0013(10)
N2 0.0110(12) 0.0138(12) 0.0079(11) -0.0061(10) 0.0006(9) -0.0010(9)
N4 0.0089(12) 0.0209(14) 0.0096(11) -0.0050(11) -0.0014(9) 0.0013(10)
C5 0.0133(14) 0.0165(15) 0.0062(12) -0.0077(12) 0.0009(10) -0.0015(11)
C6 0.0095(14) 0.0154(15) 0.0086(13) -0.0053(12) 0.0012(10) -0.0017(11)
C28 0.0142(15) 0.0110(14) 0.0102(13) -0.0040(12) 0.0026(11) -0.0009(11)
N5 0.0294(17) 0.0271(17) 0.0233(16) -0.0120(14) -0.0034(13) -0.0005(13)
C22 0.0129(15) 0.0196(16) 0.0103(13) -0.0094(12) -0.0008(11) -0.0011(12)
C13 0.0104(14) 0.0131(14) 0.0136(14) -0.0045(11) 0.0006(11) -0.0043(11)
C1 0.0177(16) 0.0136(15) 0.0193(16) -0.0055(13) -0.0026(12) -0.0019(12)
C4 0.0141(15) 0.0211(16) 0.0128(14) -0.0090(13) -0.0001(11) -0.0045(12)
C8 0.0177(16) 0.0132(14) 0.0121(14) -0.0086(12) 0.0005(11) -0.0026(12)
C3 0.0191(17) 0.0265(18) 0.0187(16) -0.0165(14) 0.0013(12) -0.0055(14)
C9 0.0165(16) 0.0154(15) 0.0161(15) -0.0037(13) -0.0006(12) -0.0013(13)
C7 0.0150(15) 0.0147(15) 0.0116(14) -0.0084(12) 0.0017(11) -0.0020(12)
C14 0.0123(15) 0.0204(16) 0.0072(13) -0.0067(13) -0.0001(10) -0.0011(12)
C33 0.0153(15) 0.0188(16) 0.0145(14) -0.0071(13) 0.0002(12) -0.0025(12)
C23 0.0174(16) 0.0199(16) 0.0136(14) -0.0089(14) 0.0007(12) -0.0024(12)
C29 0.0202(17) 0.0182(16) 0.0135(14) -0.0076(13) -0.0009(12) -0.0008(12)
C27 0.0141(16) 0.0223(17) 0.0190(16) -0.0079(13) 0.0007(12) -0.0054(13)
C15 0.0131(15) 0.0204(16) 0.0096(13) -0.0071(13) 0.0020(11) -0.0001(12)
C26 0.0140(16) 0.033(2) 0.0183(16) -0.0102(15) 0.0017(12) -0.0099(14)
C16 0.0123(15) 0.0143(15) 0.0173(15) -0.0076(12) -0.0018(11) -0.0012(12)
C25 0.0182(17) 0.037(2) 0.0143(15) -0.0195(15) 0.0039(12) -0.0057(14)
C12 0.0144(15) 0.0183(16) 0.0127(14) -0.0036(13) -0.0007(11) -0.0017(12)
C32 0.0229(18) 0.0181(16) 0.0225(17) -0.0106(14) 0.0078(13) -0.0032(13)
C31 0.0273(19) 0.0167(16) 0.0183(16) -0.0063(14) 0.0064(13) 0.0007(13)
C17 0.0170(16) 0.0201(16) 0.0152(15) -0.0069(13) -0.0041(12) -0.0024(13)
C24 0.0268(19) 0.0249(18) 0.0164(15) -0.0164(15) 0.0009(13) -0.0058(14)
C34 0.0200(17) 0.0164(16) 0.0268(18) -0.0061(14) -0.0021(13) -0.0046(14)
C30 0.0297(19) 0.0202(17) 0.0106(14) -0.0072(15) -0.0014(13) 0.0007(13)
C2 0.0244(18) 0.0196(17) 0.0236(17) -0.0137(15) 0.0017(13) -0.0034(14)
C18 0.0162(17) 0.0204(17) 0.0225(17) -0.0058(14) -0.0060(13) -0.0000(14)
C20 0.0168(17) 0.0248(18) 0.0220(17) -0.0073(14) 0.0046(13) -0.0013(14)
C10 0.0173(17) 0.0165(16) 0.0221(17) 0.0018(13) 0.0008(13) -0.0050(14)
C21 0.0125(15) 0.0194(16) 0.0162(15) -0.0038(13) 0.0005(12) 0.0025(13)
C19 0.0124(16) 0.0188(17) 0.0328(19) -0.0034(13) -0.0008(13) -0.0013(15)
C11 0.0186(17) 0.0239(18) 0.0162(16) -0.0046(14) 0.0043(12) -0.0068(14)
C35 0.037(2) 0.038(2) 0.0236(19) -0.015(2) 0.0055(17) -0.0133(18)

loop_
_atom_type_symbol
_atom_type_scat_dispersion_real
_atom_type_scat_dispersion_imag
_atom_type_scat_Cromer_Mann_a1
_atom_type_scat_Cromer_Mann_a2
_atom_type_scat_Cromer_Mann_a3
_atom_type_scat_Cromer_Mann_a4
_atom_type_scat_Cromer_Mann_b1
_atom_type_scat_Cromer_Mann_b2
_atom_type_scat_Cromer_Mann_b3
_atom_type_scat_Cromer_Mann_b4
_atom_type_scat_Cromer_Mann_c
_atom_type_scat_source
_atom_type_scat_dispersion_source
C 0.00350 0.00160 2.31000 1.02000 1.58860 0.86500 20.84390 10.20750 0.56870 51.65120 0.21560 'International Tables Volume C Table 6.1.1.4 (pp. 500-502)' custom
Cl 0.14870 0.16030 11.46040 7.19640 6.25560 1.64550 0.01040 1.16620 18.51940 47.77840 -9.55740 'International Tables Volume C Table 6.1.1.4 (pp. 500-502)' custom
H 0.00000 0.00000 0.49300 0.32291 0.14019 0.04081 10.51090 26.12570 3.14236 57.79970 0.00304 'International Tables Volume C Table 6.1.1.4 (pp. 500-502)' custom
N 0.00650 0.00320 12.21260 3.13220 2.01250 1.16630 0.00570 9.89330 28.99750 0.58260 -11.52900 'International Tables Volume C Table 6.1.1.4 (pp. 500-502)' custom
Ni 0.35660 1.12490 12.83760 7.29200 4.44380 2.38000 3.87850 0.25650 12.17630 66.34210 1.03410 'International Tables Volume C Table 6.1.1.4 (pp. 500-502)' custom
P 0.10430 0.09670 6.43450 4.17910 1.78000 1.49080 1.90670 27.15700 0.52600 68.16450 1.11490 'International Tables Volume C Table 6.1.1.4 (pp. 500-502)' custom

loop_
_geom_angle_atom_site_label_1
_geom_angle_atom_site_label_2
_geom_angle_atom_site_label_3
_geom_angle
_geom_angle_site_symmetry_1
_geom_angle_site_symmetry_3
_geom_angle_publ_flag
Cl1 Ni1 Cl2 93.78(3) . . ?
P3 Ni1 Cl2 103.83(3) . . ?
P3 Ni1 Cl1 94.11(3) . . ?
N1 Ni1 Cl2 145.50(7) . . ?
N1 Ni1 Cl1 93.84(7) . . ?
N1 Ni1 P3 109.10(7) . . ?
N2 Ni1 Cl2 89.69(7) . . ?
N2 Ni1 Cl1 171.31(7) . . ?
N2 Ni1 P3 92.78(7) . . ?
N2 Ni1 N1 78.89(10) . . ?
C28 P3 Ni1 115.76(10) . . ?
C22 P3 Ni1 114.56(10) . . ?
C22 P3 C28 104.03(14) . . ?
C13 P3 Ni1 113.21(10) . . ?
C13 P3 C28 102.60(14) . . ?
C13 P3 C22 105.35(14) . . ?
C5 N1 Ni1 116.9(2) . . ?
C1 N1 Ni1 124.7(2) . . ?
C1 N1 C5 118.0(3) . . ?
C6 N2 Ni1 111.35(18) . . ?
C7 N2 Ni1 111.99(18) . . ?
C7 N2 C6 112.4(2) . . ?
C14 N2 Ni1 108.95(18) . . ?
C14 N2 C6 102.5(2) . . ?
C14 N2 C7 109.2(2) . . ?
C15 N4 C6 110.0(2) . . ?
C16 N4 C6 124.0(2) . . ?
C16 N4 C15 121.5(2) . . ?
C6 C5 N1 116.6(3) . . ?
C4 C5 N1 122.8(3) . . ?
C4 C5 C6 120.5(3) . . ?
N4 C6 N2 105.5(2) . . ?
C5 C6 N2 109.1(2) . . ?
C5 C6 N4 112.4(2) . . ?
Hw C6 N2 108.6(18) . . ?
Hw C6 N4 112.0(18) . . ?
Hw C6 C5 109.0(18) . . ?
C33 C28 P3 117.8(2) . . ?
C29 C28 P3 123.0(2) . . ?
C29 C28 C33 119.2(3) . . ?
C23 C22 P3 122.5(2) . . ?
C27 C22 P3 117.8(2) . . ?
C27 C22 C23 119.6(3) . . ?
C8 C13 P3 120.4(2) . . ?
C12 C13 P3 120.2(2) . . ?
C12 C13 C8 119.4(3) . . ?
C2 C1 N1 122.2(3) . . ?
Hs C1 N1 117(2) . . ?
Hs C1 C2 121(2) . . ?
C3 C4 C5 118.8(3) . . ?
Hv C4 C5 123(2) . . ?
Hv C4 C3 118(2) . . ?
C9 C8 C13 118.5(3) . . ?
C7 C8 C13 123.5(3) . . ?
C7 C8 C9 118.0(3) . . ?
C2 C3 C4 118.9(3) . . ?
Hu C3 C4 121(2) . . ?
Hu C3 C2 120(2) . . ?
C10 C9 C8 121.9(3) . . ?
Hm C9 C8 120(2) . . ?
Hm C9 C10 118(2) . . ?
C8 C7 N2 114.0(2) . . ?
Hx C7 N2 109(2) . . ?
Hx C7 C8 107(2) . . ?
Hy C7 N2 107(2) . . ?
Hy C7 C8 112(2) . . ?
Hy C7 Hx 108(3) . . ?
C15 C14 N2 104.8(2) . . ?
Hz C14 N2 107(2) . . ?
Hz C14 C15 111(2) . . ?
H1 C14 N2 109.6(19) . . ?
H1 C14 C15 112.7(19) . . ?
H1 C14 Hz 112(3) . . ?
C32 C33 C28 121.1(3) . . ?
Hd C33 C28 118(2) . . ?
Hd C33 C32 121(2) . . ?
C24 C23 C22 120.1(3) . . ?
Hi C23 C22 123(2) . . ?
Hi C23 C24 117(2) . . ?
C30 C29 C28 119.5(3) . . ?
H C29 C28 119(2) . . ?
H C29 C30 122(2) . . ?
C26 C27 C22 119.9(3) . . ?
He C27 C22 122(2) . . ?
He C27 C26 118(2) . . ?
C14 C15 N4 103.3(2) . . ?
H2 C15 N4 112(2) . . ?
H2 C15 C14 112.0(19) . . ?
H3 C15 N4 113(2) . . ?
H3 C15 C14 112(2) . . ?
H3 C15 H2 105(3) . . ?
C25 C26 C27 120.8(3) . . ?
Hf C26 C27 120(2) . . ?
Hf C26 C25 119(2) . . ?
C17 C16 N4 119.2(3) . . ?
C21 C16 N4 122.9(3) . . ?
C21 C16 C17 117.8(3) . . ?
C24 C25 C26 119.7(3) . . ?
Hg C25 C26 124(2) . . ?
Hg C25 C24 117(2) . . ?
C11 C12 C13 121.1(3) . . ?
Hj C12 C13 117(2) . . ?
Hj C12 C11 122(2) . . ?
C31 C32 C33 119.7(3) . . ?
Hc C32 C33 124(3) . . ?
Hc C32 C31 117(3) . . ?
C30 C31 C32 119.6(3) . . ?
Hb C31 C32 121(2) . . ?
Hb C31 C30 120(2) . . ?
C18 C17 C16 120.4(3) . . ?
Hr C17 C16 119(2) . . ?
Hr C17 C18 121(2) . . ?
C25 C24 C23 119.9(3) . . ?
Hh C24 C23 122(2) . . ?
Hh C24 C25 119(2) . . ?
C35 C34 N5 178.7(4) . . ?
C31 C30 C29 120.9(3) . . ?
Ha C30 C29 121(3) . . ?
Ha C30 C31 118(3) . . ?
C3 C2 C1 119.3(3) . . ?
Ht C2 C1 120(3) . . ?
Ht C2 C3 120(3) . . ?
C19 C18 C17 121.6(3) . . ?
Hq C18 C17 115(2) . . ?
Hq C18 C19 123(2) . . ?
C19 C20 C21 121.4(3) . . ?
Ho C20 C21 118(2) . . ?
Ho C20 C19 121(2) . . ?
C11 C10 C9 119.2(3) . . ?
Hl C10 C9 119(2) . . ?
Hl C10 C11 122(2) . . ?
C20 C21 C16 120.8(3) . . ?
Hn C21 C16 120(2) . . ?
Hn C21 C20 119(2) . . ?
C20 C19 C18 118.0(3) . . ?
Hp C19 C18 119(2) . . ?
Hp C19 C20 123(2) . . ?
C10 C11 C12 119.9(3) . . ?
Hk C11 C12 119(2) . . ?
Hk C11 C10 121(2) . . ?
H35a C35 C34 114(4) . . ?
H35b C35 C34 115(4) . . ?
H35b C35 H35a 101(6) . . ?
H35c C35 C34 112(3) . . ?
H35c C35 H35a 106(5) . . ?
H35c C35 H35b 108(5) . . ?

loop_
_geom_bond_atom_site_label_1
_geom_bond_atom_site_label_2
_geom_bond_distance
_geom_bond_site_symmetry_2
_geom_bond_publ_flag
Ni1 Cl2 2.2870(9) . ?
Ni1 Cl1 2.3460(9) . ?
Ni1 P3 2.3252(9) . ?
Ni1 N1 2.070(3) . ?
Ni1 N2 2.137(2) . ?
P3 C28 1.829(3) . ?
P3 C22 1.821(3) . ?
P3 C13 1.831(3) . ?
N1 C5 1.348(4) . ?
N1 C1 1.356(4) . ?
N2 C6 1.484(4) . ?
N2 C7 1.499(4) . ?
N2 C14 1.504(4) . ?
N4 C6 1.464(4) . ?
N4 C15 1.470(4) . ?
N4 C16 1.391(4) . ?
C5 C6 1.522(4) . ?
C5 C4 1.383(4) . ?
C6 Hw 0.99(3) . ?
C28 C33 1.390(4) . ?
C28 C29 1.394(4) . ?
N5 C34 1.135(5) . ?
C22 C23 1.395(5) . ?
C22 C27 1.401(4) . ?
C13 C8 1.410(4) . ?
C13 C12 1.398(4) . ?
C1 C2 1.376(5) . ?
C1 Hs 0.97(4) . ?
C4 C3 1.384(5) . ?
C4 Hv 0.95(4) . ?
C8 C9 1.395(4) . ?
C8 C7 1.516(4) . ?
C3 C2 1.393(5) . ?
C3 Hu 0.93(4) . ?
C9 C10 1.390(5) . ?
C9 Hm 0.98(4) . ?
C7 Hx 0.98(4) . ?
C7 Hy 0.95(4) . ?
C14 C15 1.530(4) . ?
C14 Hz 1.00(4) . ?
C14 H1 1.01(3) . ?
C33 C32 1.389(4) . ?
C33 Hd 0.97(4) . ?
C23 C24 1.398(5) . ?
C23 Hi 0.95(4) . ?
C29 C30 1.399(5) . ?
C29 H 1.01(4) . ?
C27 C26 1.380(4) . ?
C27 He 0.95(4) . ?
C15 H2 0.99(3) . ?
C15 H3 1.02(4) . ?
C26 C25 1.393(5) . ?
C26 Hf 0.93(4) . ?
C16 C17 1.408(4) . ?
C16 C21 1.401(4) . ?
C25 C24 1.392(5) . ?
C25 Hg 0.98(4) . ?
C12 C11 1.388(5) . ?
C12 Hj 0.96(3) . ?
C32 C31 1.389(5) . ?
C32 Hc 0.96(4) . ?
C31 C30 1.383(5) . ?
C31 Hb 0.99(4) . ?
C17 C18 1.388(5) . ?
C17 Hr 0.95(4) . ?
C24 Hh 0.97(4) . ?
C34 C35 1.462(5) . ?
C30 Ha 0.94(4) . ?
C2 Ht 0.87(4) . ?
C18 C19 1.381(5) . ?
C18 Hq 0.94(4) . ?
C20 C21 1.381(5) . ?
C20 C19 1.394(5) . ?
C20 Ho 0.98(4) . ?
C10 C11 1.392(5) . ?
C10 Hl 1.00(4) . ?
C21 Hn 0.97(4) . ?
C19 Hp 1.00(4) . ?
C11 Hk 0.97(4) . ?
C35 H35a 0.96(8) . ?
C35 H35b 0.88(7) . ?
C35 H35c 0.98(6) . ?

loop_
_geom_torsion_atom_site_label_1
_geom_torsion_atom_site_label_2
_geom_torsion_atom_site_label_3
_geom_torsion_atom_site_label_4
_geom_torsion
_geom_torsion_site_symmetry_1
_geom_torsion_site_symmetry_2
_geom_torsion_site_symmetry_3
_geom_torsion_site_symmetry_4
_geom_torsion_publ_flag
Ni1 N1 C5 C6 6.8(2) . . . . ?
Ni1 N1 C5 C4 -175.9(2) . . . . ?
Ni1 N1 C1 C2 174.6(3) . . . . ?
Ni1 N2 C6 N4 149.75(19) . . . . ?
Ni1 N2 C6 C5 28.72(18) . . . . ?
Ni1 N2 C7 C8 79.50(19) . . . . ?
Ni1 N2 C14 C15 -155.1(2) . . . . ?
P3 C28 C33 C32 176.4(3) . . . . ?
P3 C28 C29 C30 -177.7(3) . . . . ?
P3 C22 C23 C24 -177.2(2) . . . . ?
P3 C22 C27 C26 175.5(2) . . . . ?
P3 C13 C8 C9 -177.2(2) . . . . ?
P3 C13 C8 C7 2.0(3) . . . . ?
P3 C13 C12 C11 177.5(3) . . . . ?
N1 C5 C6 N2 -23.8(3) . . . . ?
N1 C5 C6 N4 -140.6(3) . . . . ?
N1 C5 C4 C3 0.9(3) . . . . ?
N1 C1 C2 C3 0.5(4) . . . . ?
N2 C6 N4 C15 -17.5(3) . . . . ?
N2 C6 N4 C16 139.0(2) . . . . ?
N2 C6 C5 C4 158.8(2) . . . . ?
N2 C7 C8 C13 -61.8(3) . . . . ?
N2 C7 C8 C9 117.4(3) . . . . ?
N2 C14 C15 N4 26.5(3) . . . . ?
N4 C6 C5 C4 42.0(3) . . . . ?
N4 C16 C17 C18 -178.0(3) . . . . ?
N4 C16 C21 C20 178.6(3) . . . . ?
C5 C4 C3 C2 1.1(4) . . . . ?
C28 C33 C32 C31 1.6(4) . . . . ?
C28 C29 C30 C31 1.0(4) . . . . ?
C22 C23 C24 C25 1.4(4) . . . . ?
C22 C27 C26 C25 2.2(4) . . . . ?
C13 C8 C9 C10 -0.5(4) . . . . ?
C13 C12 C11 C10 -0.1(4) . . . . ?
C1 C2 C3 C4 -1.7(4) . . . . ?
C8 C9 C10 C11 0.5(4) . . . . ?
C9 C10 C11 C12 -0.2(4) . . . . ?
C33 C32 C31 C30 0.2(4) . . . . ?
C23 C24 C25 C26 -1.0(4) . . . . ?
C29 C30 C31 C32 -1.6(4) . . . . ?
C27 C26 C25 C24 -0.8(4) . . . . ?
C16 C17 C18 C19 -0.2(4) . . . . ?
C16 C21 C20 C19 -1.2(4) . . . . ?
C17 C18 C19 C20 0.0(4) . . . . ?
C18 C19 C20 C21 0.7(4) . . . . ?
